data_2221044
loop_
_publ_author_name
'Chu, Zhao-lian'

_publ_section_title
;Poly[[[diisothiocyanatocobalt(II)]-bis[\m-4-<i>tert</i>-butyl-2,6-bis(1,2,4-triazol-1-ylmethyl)phenol]]
 dimethylformamide disolvate dihydrate]
;
_journal_coeditor_code CV2519
_journal_issue 3
_journal_name_full 'Acta Crystallographica Section E'
_journal_page_first m288
_journal_paper_doi 10.1107/S1600536809005121
_journal_volume 65
_journal_year 2009
_chemical_formula_iupac '[Co (N C S)2 (C16 H20 N6 O1)2], 2C3 H7 N O, 2H2 O'
_chemical_formula_moiety 'C34 H40 Co N14 O2 S2, 2(C3 H7 N O), 2(H2 O)'
_chemical_formula_sum 'C40 H58 Co N16 O6 S2'
_chemical_formula_weight 982.07
_chemical_name_systematic
;
Poly[[[diisothiocyanatocobalt(II)]-bis[\m-4-<i>tert</i>-butyl-
2,6-bis(1,2,4-triazol-1-ylmethyl)phenol]] dimethylformamide disolvate
dihydrate]
;
_space_group_IT_number 14
_symmetry_cell_setting monoclinic
_symmetry_space_group_name_Hall '-P 2ybc'
_symmetry_space_group_name_H-M 'P 1 21/c 1'
_atom_sites_solution_hydrogens geom
_atom_sites_solution_primary direct
_atom_sites_solution_secondary difmap
_audit_creation_method SHELXL-97
_cell_angle_alpha 90.00
_cell_angle_beta 112.992(5)
_cell_angle_gamma 90.00
_cell_formula_units_Z 2
_cell_length_a 12.561(4)
_cell_length_b 20.660(6)
_cell_length_c 10.571(3)
_cell_measurement_reflns_used 2950
_cell_measurement_temperature 291(2)
_cell_measurement_theta_max 26.32
_cell_measurement_theta_min 2.15
_cell_volume 2525.4(13)
_computing_cell_refinement 'SAINT (Bruker, 2000)'
_computing_data_collection 'SMART (Bruker, 2000)'
_computing_data_reduction 'SAINT (Bruker, 2000)'
_computing_molecular_graphics 'SHELXTL (Sheldrick, 2008) and DIAMOND (Brandenburg, 1998)'
_computing_publication_material 'SHELXTL (Sheldrick, 2008)'
_computing_structure_refinement 'SHELXL97 (Sheldrick, 2008)'
_computing_structure_solution 'SHELXS97 (Sheldrick, 2008)'
_diffrn_ambient_temperature 291(2)
_diffrn_measured_fraction_theta_full 0.998
_diffrn_measured_fraction_theta_max 0.998
_diffrn_measurement_device_type 'Bruker SMART CCD area-detector'
_diffrn_measurement_method '\f and \w'
_diffrn_radiation_monochromator graphite
_diffrn_radiation_source 'fine-focus sealed tube'
_diffrn_radiation_type MoK\a
_diffrn_radiation_wavelength 0.71073
_diffrn_reflns_av_R_equivalents 0.0566
_diffrn_reflns_av_sigmaI/netI 0.0890
_diffrn_reflns_limit_h_max 9
_diffrn_reflns_limit_h_min -15
_diffrn_reflns_limit_k_max 25
_diffrn_reflns_limit_k_min -22
_diffrn_reflns_limit_l_max 13
_diffrn_reflns_limit_l_min -12
_diffrn_reflns_number 13505
_diffrn_reflns_theta_full 26.00
_diffrn_reflns_theta_max 26.00
_diffrn_reflns_theta_min 1.97
_exptl_absorpt_coefficient_mu 0.481
_exptl_absorpt_correction_T_max 0.9099
_exptl_absorpt_correction_T_min 0.8690
_exptl_absorpt_correction_type multi-scan
_exptl_absorpt_process_details '(SADABS; Bruker, 2000)'
_exptl_crystal_colour pink
_exptl_crystal_density_diffrn 1.292
_exptl_crystal_density_method 'not measured'
_exptl_crystal_description block
_exptl_crystal_F_000 1034
_exptl_crystal_size_max 0.30
_exptl_crystal_size_mid 0.30
_exptl_crystal_size_min 0.20
_refine_diff_density_max 0.452
_refine_diff_density_min -0.282
_refine_ls_extinction_method none
_refine_ls_goodness_of_fit_ref 0.900
_refine_ls_hydrogen_treatment constr
_refine_ls_matrix_type full
_refine_ls_number_parameters 301
_refine_ls_number_reflns 4950
_refine_ls_number_restraints 0
_refine_ls_restrained_S_all 0.900
_refine_ls_R_factor_all 0.1054
_refine_ls_R_factor_gt 0.0550
_refine_ls_shift/su_max 0.001
_refine_ls_shift/su_mean 0.000
_refine_ls_structure_factor_coef Fsqd
_refine_ls_weighting_details 'calc w=1/[\s^2^(Fo^2^)+(0.0486P)^2^] where P=(Fo^2^+2Fc^2^)/3'
_refine_ls_weighting_scheme calc
_refine_ls_wR_factor_gt 0.1096
_refine_ls_wR_factor_ref 0.1230
_reflns_number_gt 2902
_reflns_number_total 4950
_reflns_threshold_expression I>2\s(I)
_cod_data_source_file cv2519.cif
_cod_data_source_block I
_cod_original_cell_volume 2525.2(12)
_cod_original_sg_symbol_H-M 'P 21/c'
_cod_database_code 2221044
_cod_database_fobs_code 2221044

loop_
_symmetry_equiv_pos_as_xyz
'x, y, z'
'-x, y+1/2, -z+1/2'
'-x, -y, -z'
'x, -y-1/2, z-1/2'

loop_
_atom_site_type_symbol
_atom_site_label
_atom_site_fract_x
_atom_site_fract_y
_atom_site_fract_z
_atom_site_U_iso_or_equiv
_atom_site_adp_type
_atom_site_calc_flag
_atom_site_refinement_flags
_atom_site_occupancy
_atom_site_disorder_assembly
_atom_site_disorder_group
Co Co1 0.5000 0.5000 0.5000 0.03695(19) Uani d S 1 . .
C C1 0.5771(3) 0.86800(14) 0.5064(3) 0.0393(8) Uani d . 1 . .
C C2 0.6792(3) 0.90337(13) 0.5400(3) 0.0404(8) Uani d . 1 . .
C C3 0.7690(3) 0.87839(14) 0.5126(3) 0.0433(8) Uani d . 1 . .
H H3 0.8360 0.9029 0.5346 0.052 Uiso calc R 1 . .
C C4 0.7636(3) 0.81724(14) 0.4528(3) 0.0420(8) Uani d . 1 . .
C C5 0.6623(3) 0.78350(14) 0.4230(3) 0.0404(8) Uani d . 1 . .
H H5 0.6563 0.7426 0.3841 0.048 Uiso calc R 1 . .
C C6 0.5691(3) 0.80680(13) 0.4473(3) 0.0371(8) Uani d . 1 . .
C C7 0.8633(3) 0.79381(16) 0.4164(4) 0.0550(10) Uani d . 1 . .
C C8 0.9756(3) 0.7951(2) 0.5444(5) 0.0955(15) Uani d . 1 . .
H H8A 1.0379 0.7796 0.5216 0.143 Uiso calc R 1 . .
H H8B 0.9678 0.7678 0.6138 0.143 Uiso calc R 1 . .
H H8C 0.9916 0.8386 0.5783 0.143 Uiso calc R 1 . .
C C9 0.8743(5) 0.8385(2) 0.3075(5) 0.1115(19) Uani d . 1 . .
H H9A 0.8033 0.8381 0.2275 0.167 Uiso calc R 1 . .
H H9B 0.9363 0.8239 0.2832 0.167 Uiso calc R 1 . .
H H9C 0.8902 0.8818 0.3432 0.167 Uiso calc R 1 . .
C C10 0.8440(4) 0.72489(18) 0.3605(5) 0.0915(15) Uani d . 1 . .
H H10A 0.7729 0.7229 0.2806 0.137 Uiso calc R 1 . .
H H10B 0.8397 0.6960 0.4295 0.137 Uiso calc R 1 . .
H H10C 0.9070 0.7123 0.3360 0.137 Uiso calc R 1 . .
C C11 0.6889(3) 0.97044(14) 0.6015(3) 0.0478(9) Uani d . 1 . .
H H11A 0.7630 0.9889 0.6125 0.057 Uiso calc R 1 . .
H H11B 0.6290 0.9977 0.5379 0.057 Uiso calc R 1 . .
C C12 0.5946(3) 0.99424(14) 0.7654(3) 0.0455(8) Uani d . 1 . .
H H12 0.5296 1.0151 0.7034 0.055 Uiso calc R 1 . .
C C13 0.7154(3) 0.95306(17) 0.9391(4) 0.0597(10) Uani d . 1 . .
H H13 0.7526 0.9391 1.0294 0.072 Uiso calc R 1 . .
C C14 0.4596(3) 0.76755(13) 0.4002(3) 0.0447(9) Uani d . 1 . .
H H14A 0.4007 0.7913 0.4189 0.054 Uiso calc R 1 . .
H H14B 0.4318 0.7607 0.3018 0.054 Uiso calc R 1 . .
C C15 0.4614(3) 0.64600(13) 0.4173(3) 0.0421(8) Uani d . 1 . .
H H15 0.4319 0.6366 0.3239 0.050 Uiso calc R 1 . .
C C16 0.5281(3) 0.63924(14) 0.6298(3) 0.0507(9) Uani d . 1 . .
H H16 0.5557 0.6217 0.7178 0.061 Uiso calc R 1 . .
C C17 0.2724(3) 0.51848(14) 0.2245(4) 0.0446(9) Uani d . 1 . .
C C18 0.1450(9) 0.6297(5) 0.6463(9) 0.298(8) Uani d . 1 . .
H H18A 0.2127 0.6063 0.7034 0.448 Uiso calc R 1 . .
H H18B 0.0774 0.6090 0.6486 0.448 Uiso calc R 1 . .
H H18C 0.1493 0.6733 0.6795 0.448 Uiso calc R 1 . .
C C19 0.0711(6) 0.5834(3) 0.4258(8) 0.178(3) Uani d . 1 . .
H H19A -0.0069 0.5866 0.4200 0.267 Uiso calc R 1 . .
H H19B 0.1015 0.5414 0.4597 0.267 Uiso calc R 1 . .
H H19C 0.0720 0.5897 0.3362 0.267 Uiso calc R 1 . .
C C20 0.1849(6) 0.6730(4) 0.4695(12) 0.223(6) Uani d . 1 . .
H H20 0.1732 0.6685 0.3775 0.267 Uiso calc R 1 . .
N N1 0.6785(2) 0.97134(11) 0.7339(3) 0.0424(7) Uani d . 1 . .
N N2 0.7593(3) 0.94366(14) 0.8470(3) 0.0633(9) Uani d . 1 . .
N N3 0.6134(2) 0.98416(11) 0.8952(3) 0.0421(7) Uani d . 1 . .
N N4 0.4785(2) 0.70493(10) 0.4699(2) 0.0381(7) Uani d . 1 . .
N N5 0.5213(3) 0.70182(11) 0.6081(3) 0.0537(8) Uani d . 1 . .
N N6 0.4925(2) 0.60231(11) 0.5167(3) 0.0419(7) Uani d . 1 . .
N N7 0.3582(3) 0.50307(12) 0.3096(3) 0.0498(7) Uani d . 1 . .
N N8 0.1387(4) 0.6307(2) 0.5147(7) 0.1162(19) Uani d . 1 . .
O O1 0.4893(2) 0.89753(10) 0.5304(3) 0.0546(6) Uani d . 1 . .
H H1 0.4390 0.8709 0.5237 0.082 Uiso calc R 1 . .
O O2 0.3105(2) 0.83963(13) 0.5642(3) 0.1002(11) Uani d . 1 . .
H H2A 0.2885 0.8004 0.5513 0.120 Uiso d R 1 . .
H H2B 0.2559 0.8631 0.5668 0.150 Uiso d R 1 . .
O O3 0.2404(4) 0.7173(2) 0.5249(8) 0.239(4) Uani d . 1 . .
S S1 0.14960(9) 0.54051(5) 0.10273(12) 0.0765(4) Uani d . 1 . .

loop_
_atom_site_aniso_label
_atom_site_aniso_U_11
_atom_site_aniso_U_22
_atom_site_aniso_U_33
_atom_site_aniso_U_12
_atom_site_aniso_U_13
_atom_site_aniso_U_23
Co1 0.0484(4) 0.0262(3) 0.0367(4) -0.0040(3) 0.0171(3) 0.0003(3)
C1 0.051(2) 0.0312(17) 0.0407(19) 0.0049(16) 0.0238(17) 0.0051(14)
C2 0.055(2) 0.0296(16) 0.043(2) -0.0029(16) 0.0258(18) -0.0028(14)
C3 0.049(2) 0.0362(17) 0.049(2) -0.0073(16) 0.0249(18) -0.0029(15)
C4 0.056(2) 0.0307(17) 0.044(2) 0.0001(16) 0.0247(18) 0.0025(14)
C5 0.055(2) 0.0258(16) 0.041(2) 0.0040(16) 0.0191(17) -0.0010(14)
C6 0.049(2) 0.0241(15) 0.0377(18) 0.0004(15) 0.0166(16) 0.0046(13)
C7 0.064(3) 0.042(2) 0.073(3) 0.0009(18) 0.041(2) -0.0084(18)
C8 0.066(3) 0.093(3) 0.134(4) 0.004(3) 0.046(3) -0.024(3)
C9 0.165(5) 0.082(3) 0.156(5) 0.028(3) 0.137(4) 0.023(3)
C10 0.092(3) 0.060(3) 0.146(4) 0.000(2) 0.072(3) -0.033(3)
C11 0.062(2) 0.0335(17) 0.060(2) -0.0091(17) 0.037(2) -0.0046(16)
C12 0.054(2) 0.0373(18) 0.048(2) 0.0070(17) 0.0233(18) -0.0025(16)
C13 0.061(3) 0.071(3) 0.045(2) 0.012(2) 0.019(2) 0.0028(19)
C14 0.053(2) 0.0302(17) 0.047(2) 0.0053(15) 0.0148(18) 0.0054(14)
C15 0.054(2) 0.0330(17) 0.0365(19) -0.0066(16) 0.0143(17) -0.0067(14)
C16 0.081(3) 0.0337(18) 0.039(2) -0.0038(18) 0.0247(19) 0.0002(15)
C17 0.057(2) 0.0317(18) 0.050(2) -0.0062(16) 0.027(2) -0.0054(15)
C18 0.396(17) 0.376(16) 0.121(7) 0.258(14) 0.099(9) 0.043(8)
C19 0.159(7) 0.117(5) 0.234(9) 0.029(5) 0.051(7) 0.011(6)
C20 0.093(6) 0.113(6) 0.475(19) 0.010(5) 0.125(9) 0.039(9)
N1 0.0509(19) 0.0322(14) 0.0500(18) -0.0032(13) 0.0263(16) -0.0068(13)
N2 0.058(2) 0.075(2) 0.059(2) 0.0159(17) 0.0251(18) -0.0012(17)
N3 0.0483(18) 0.0381(15) 0.0432(18) 0.0033(13) 0.0215(14) -0.0014(12)
N4 0.0478(18) 0.0279(13) 0.0381(17) -0.0048(12) 0.0163(14) -0.0010(11)
N5 0.089(2) 0.0319(15) 0.0385(17) -0.0037(15) 0.0229(16) -0.0047(12)
N6 0.0578(18) 0.0286(13) 0.0404(16) -0.0038(13) 0.0202(14) 0.0003(12)
N7 0.056(2) 0.0466(16) 0.0410(17) -0.0040(16) 0.0127(15) 0.0024(14)
N8 0.065(3) 0.065(3) 0.192(6) 0.003(2) 0.022(3) -0.008(3)
O1 0.0581(16) 0.0363(12) 0.0824(18) -0.0020(12) 0.0416(15) -0.0086(12)
O2 0.087(2) 0.082(2) 0.157(3) -0.0222(17) 0.075(2) -0.0334(19)
O3 0.106(4) 0.096(3) 0.512(10) -0.033(3) 0.118(5) -0.063(5)
S1 0.0555(7) 0.0812(7) 0.0776(8) 0.0190(6) 0.0094(6) -0.0002(6)

loop_
_atom_type_symbol
_atom_type_description
_atom_type_scat_dispersion_real
_atom_type_scat_dispersion_imag
_atom_type_scat_source
C C 0.0033 0.0016 'International Tables Vol C Tables 4.2.6.8 and 6.1.1.4'
H H 0.0000 0.0000 'International Tables Vol C Tables 4.2.6.8 and 6.1.1.4'
N N 0.0061 0.0033 'International Tables Vol C Tables 4.2.6.8 and 6.1.1.4'
O O 0.0106 0.0060 'International Tables Vol C Tables 4.2.6.8 and 6.1.1.4'
S S 0.1246 0.1234 'International Tables Vol C Tables 4.2.6.8 and 6.1.1.4'
Co Co 0.3494 0.9721 'International Tables Vol C Tables 4.2.6.8 and 6.1.1.4'

loop_
_geom_angle_atom_site_label_1
_geom_angle_atom_site_label_2
_geom_angle_atom_site_label_3
_geom_angle_site_symmetry_1
_geom_angle_site_symmetry_3
_geom_angle
_geom_angle_publ_flag
N7 Co1 N7 3_666 . 180.0 ?
N7 Co1 N6 3_666 . 89.94(10) ?
N7 Co1 N6 . . 90.06(10) ?
N7 Co1 N6 3_666 3_666 90.06(10) ?
N7 Co1 N6 . 3_666 89.94(10) ?
N6 Co1 N6 . 3_666 180.0000(10) ?
N7 Co1 N3 3_666 2_646 89.21(11) ?
N7 Co1 N3 . 2_646 90.79(11) ?
N6 Co1 N3 . 2_646 92.79(9) ?
N6 Co1 N3 3_666 2_646 87.21(9) ?
N7 Co1 N3 3_666 4_575 90.79(11) ?
N7 Co1 N3 . 4_575 89.21(11) ?
N6 Co1 N3 . 4_575 87.21(9) ?
N6 Co1 N3 3_666 4_575 92.79(9) ?
N3 Co1 N3 2_646 4_575 180.0 ?
O1 C1 C2 . . 116.5(3) ?
O1 C1 C6 . . 124.4(3) ?
C2 C1 C6 . . 119.1(3) ?
C3 C2 C1 . . 120.0(3) ?
C3 C2 C11 . . 120.0(3) ?
C1 C2 C11 . . 120.0(3) ?
C2 C3 C4 . . 122.4(3) ?
C2 C3 H3 . . 118.8 ?
C4 C3 H3 . . 118.8 ?
C5 C4 C3 . . 116.0(3) ?
C5 C4 C7 . . 124.0(3) ?
C3 C4 C7 . . 119.9(3) ?
C4 C5 C6 . . 123.8(3) ?
C4 C5 H5 . . 118.1 ?
C6 C5 H5 . . 118.1 ?
C5 C6 C1 . . 118.8(3) ?
C5 C6 C14 . . 118.9(3) ?
C1 C6 C14 . . 122.2(3) ?
C9 C7 C10 . . 108.7(3) ?
C9 C7 C4 . . 108.9(3) ?
C10 C7 C4 . . 111.8(3) ?
C9 C7 C8 . . 109.6(4) ?
C10 C7 C8 . . 108.2(3) ?
C4 C7 C8 . . 109.7(3) ?
C7 C8 H8A . . 109.5 ?
C7 C8 H8B . . 109.5 ?
H8A C8 H8B . . 109.5 ?
C7 C8 H8C . . 109.5 ?
H8A C8 H8C . . 109.5 ?
H8B C8 H8C . . 109.5 ?
C7 C9 H9A . . 109.5 ?
C7 C9 H9B . . 109.5 ?
H9A C9 H9B . . 109.5 ?
C7 C9 H9C . . 109.5 ?
H9A C9 H9C . . 109.5 ?
H9B C9 H9C . . 109.5 ?
C7 C10 H10A . . 109.5 ?
C7 C10 H10B . . 109.5 ?
H10A C10 H10B . . 109.5 ?
C7 C10 H10C . . 109.5 ?
H10A C10 H10C . . 109.5 ?
H10B C10 H10C . . 109.5 ?
N1 C11 C2 . . 113.7(3) ?
N1 C11 H11A . . 108.8 ?
C2 C11 H11A . . 108.8 ?
N1 C11 H11B . . 108.8 ?
C2 C11 H11B . . 108.8 ?
H11A C11 H11B . . 107.7 ?
N1 C12 N3 . . 111.9(3) ?
N1 C12 H12 . . 124.0 ?
N3 C12 H12 . . 124.0 ?
N2 C13 N3 . . 115.9(3) ?
N2 C13 H13 . . 122.0 ?
N3 C13 H13 . . 122.0 ?
N4 C14 C6 . . 111.3(2) ?
N4 C14 H14A . . 109.4 ?
C6 C14 H14A . . 109.4 ?
N4 C14 H14B . . 109.4 ?
C6 C14 H14B . . 109.4 ?
H14A C14 H14B . . 108.0 ?
N4 C15 N6 . . 110.2(3) ?
N4 C15 H15 . . 124.9 ?
N6 C15 H15 . . 124.9 ?
N5 C16 N6 . . 115.4(3) ?
N5 C16 H16 . . 122.3 ?
N6 C16 H16 . . 122.3 ?
N7 C17 S1 . . 180.0(4) ?
N8 C18 H18A . . 109.5 ?
N8 C18 H18B . . 109.5 ?
H18A C18 H18B . . 109.5 ?
N8 C18 H18C . . 109.5 ?
H18A C18 H18C . . 109.5 ?
H18B C18 H18C . . 109.5 ?
N8 C19 H19A . . 109.5 ?
N8 C19 H19B . . 109.5 ?
H19A C19 H19B . . 109.5 ?
N8 C19 H19C . . 109.5 ?
H19A C19 H19C . . 109.5 ?
H19B C19 H19C . . 109.5 ?
O3 C20 N8 . . 129.7(12) ?
O3 C20 H20 . . 115.1 ?
N8 C20 H20 . . 115.1 ?
C12 N1 N2 . . 109.1(3) ?
C12 N1 C11 . . 129.2(3) ?
N2 N1 C11 . . 121.7(3) ?
C13 N2 N1 . . 101.9(3) ?
C12 N3 C13 . . 101.2(3) ?
C12 N3 Co1 . 2_656 129.1(2) ?
C13 N3 Co1 . 2_656 129.2(2) ?
C15 N4 N5 . . 110.1(2) ?
C15 N4 C14 . . 129.5(3) ?
N5 N4 C14 . . 120.4(2) ?
C16 N5 N4 . . 102.0(2) ?
C15 N6 C16 . . 102.3(2) ?
C15 N6 Co1 . . 128.4(2) ?
C16 N6 Co1 . . 129.1(2) ?
C17 N7 Co1 . . 160.7(3) ?
C20 N8 C18 . . 123.5(8) ?
C20 N8 C19 . . 119.1(9) ?
C18 N8 C19 . . 117.2(8) ?
C1 O1 H1 . . 109.5 ?
H2A O2 H2B . . 109.5 ?

loop_
_geom_bond_atom_site_label_1
_geom_bond_atom_site_label_2
_geom_bond_site_symmetry_2
_geom_bond_distance
_geom_bond_publ_flag
Co1 N7 3_666 2.104(3) ?
Co1 N7 . 2.104(3) ?
Co1 N6 . 2.126(2) ?
Co1 N6 3_666 2.126(2) ?
Co1 N3 2_646 2.144(3) ?
Co1 N3 4_575 2.144(3) ?
C1 O1 . 1.368(4) ?
C1 C2 . 1.396(4) ?
C1 C6 . 1.397(4) ?
C2 C3 . 1.370(4) ?
C2 C11 . 1.515(4) ?
C3 C4 . 1.403(4) ?
C3 H3 . 0.9300 ?
C4 C5 . 1.375(4) ?
C4 C7 . 1.526(5) ?
C5 C6 . 1.380(4) ?
C5 H5 . 0.9300 ?
C6 C14 . 1.504(4) ?
C7 C9 . 1.523(5) ?
C7 C10 . 1.525(5) ?
C7 C8 . 1.526(5) ?
C8 H8A . 0.9600 ?
C8 H8B . 0.9600 ?
C8 H8C . 0.9600 ?
C9 H9A . 0.9600 ?
C9 H9B . 0.9600 ?
C9 H9C . 0.9600 ?
C10 H10A . 0.9600 ?
C10 H10B . 0.9600 ?
C10 H10C . 0.9600 ?
C11 N1 . 1.456(4) ?
C11 H11A . 0.9700 ?
C11 H11B . 0.9700 ?
C12 N1 . 1.311(4) ?
C12 N3 . 1.314(4) ?
C12 H12 . 0.9300 ?
C13 N2 . 1.306(4) ?
C13 N3 . 1.344(4) ?
C13 H13 . 0.9300 ?
C14 N4 . 1.461(3) ?
C14 H14A . 0.9700 ?
C14 H14B . 0.9700 ?
C15 N4 . 1.321(3) ?
C15 N6 . 1.323(4) ?
C15 H15 . 0.9300 ?
C16 N5 . 1.310(3) ?
C16 N6 . 1.339(4) ?
C16 H16 . 0.9300 ?
C17 N7 . 1.147(4) ?
C17 S1 . 1.641(4) ?
C18 N8 . 1.361(8) ?
C18 H18A . 0.9600 ?
C18 H18B . 0.9600 ?
C18 H18C . 0.9600 ?
C19 N8 . 1.391(7) ?
C19 H19A . 0.9600 ?
C19 H19B . 0.9600 ?
C19 H19C . 0.9600 ?
C20 O3 . 1.161(9) ?
C20 N8 . 1.243(8) ?
C20 H20 . 0.9300 ?
N1 N2 . 1.356(4) ?
N3 Co1 2_656 2.144(3) ?
N4 N5 . 1.347(3) ?
O1 H1 . 0.8200 ?
O2 H2A . 0.8500 ?
O2 H2B . 0.8501 ?

loop_
_geom_hbond_atom_site_label_D
_geom_hbond_atom_site_label_H
_geom_hbond_atom_site_label_A
_geom_hbond_site_symmetry_A
_geom_hbond_distance_DH
_geom_hbond_distance_HA
_geom_hbond_distance_DA
_geom_hbond_angle_DHA
O1 H1 O2 . 0.82 1.94 2.689(4) 152.0
O2 H2A O3 . 0.85 1.81 2.655(5) 179.0
O2 H2B S1 4_576 0.85 2.51 3.321(3) 161.0
